data_4116540
loop_
_publ_author_name
'Catherine E. Radzewich'
'Ilia A. Guzei'
'Richard F. Jordan'

_publ_contact_author_address
;
   Department of Chemistry
   Iowa State University of Science and Technology
   Ames, Iowa, 50011
   USA
;
_publ_contact_author_email iguzei@iastate.edu
_publ_contact_author_fax +515-294-5717
_publ_contact_author_name
;
Ilia A. Guzei
;
_publ_contact_author_phone +515-294-6419
_publ_section_title
;
 Three-Coordinate Cationic Aluminum Alkyl Complexes Incorporating
 \b-Diketiminate Ligands
;
_journal_name_full 'Journal of the American Chemical Society'
_journal_page_first 8673
_journal_page_last 8674
_journal_paper_doi 10.1021/ja991759h
_journal_volume 121
_journal_year 1999
_chemical_formula_sum 'C49 H47 Al B F15 N2'
_chemical_formula_weight 986.68
_chemical_name_systematic
; 
 ? 
;
_space_group_IT_number 2
_symmetry_cell_setting triclinic
_symmetry_space_group_name_Hall '-P 1'
_symmetry_space_group_name_H-M 'P -1'
_atom_sites_solution_hydrogens geom
_atom_sites_solution_primary direct
_atom_sites_solution_secondary difmap
_audit_creation_method SHELXL-97
_cell_angle_alpha 99.2620(10)
_cell_angle_beta 92.0930(10)
_cell_angle_gamma 98.1030(10)
_cell_formula_units_Z 4
_cell_length_a 14.0700(7)
_cell_length_b 16.6044(9)
_cell_length_c 20.3608(11)
_cell_measurement_temperature 173(2)
_cell_volume 4639.3(4)
_computing_cell_refinement 'Bruker SMART'
_computing_data_collection 'Bruker SMART'
_computing_data_reduction 'Bruker SHELXTL'
_computing_molecular_graphics 'Bruker SHELXTL'
_computing_publication_material 'Bruker SHELXTL'
_computing_structure_refinement 'SHELXL-97 (Sheldrick, 1997)'
_computing_structure_solution 'SHELXS-97 (Sheldrick, 1990)'
_diffrn_ambient_temperature 173(2)
_diffrn_measured_fraction_theta_full 0.988
_diffrn_measured_fraction_theta_max 0.988
_diffrn_measurement_device_type 'CCD area detector'
_diffrn_measurement_method 'phi and omega scans'
_diffrn_radiation_monochromator graphite
_diffrn_radiation_source 'fine-focus sealed tube'
_diffrn_radiation_type MoK\a
_diffrn_radiation_wavelength 0.71073
_diffrn_reflns_av_R_equivalents 0.0000
_diffrn_reflns_av_sigmaI/netI 0.0424
_diffrn_reflns_limit_h_max 17
_diffrn_reflns_limit_h_min -17
_diffrn_reflns_limit_k_max 20
_diffrn_reflns_limit_k_min -20
_diffrn_reflns_limit_l_max 25
_diffrn_reflns_limit_l_min 0
_diffrn_reflns_number 18757
_diffrn_reflns_theta_full 26.37
_diffrn_reflns_theta_max 26.37
_diffrn_reflns_theta_min 1.83
_exptl_absorpt_coefficient_mu 0.141
_exptl_absorpt_correction_T_max 0.9430
_exptl_absorpt_correction_T_min 0.9327
_exptl_absorpt_correction_type none
_exptl_crystal_colour colorle
_exptl_crystal_density_diffrn 1.413
_exptl_crystal_description block
_exptl_crystal_F_000 2032
_exptl_crystal_size_max 0.50
_exptl_crystal_size_mid 0.48
_exptl_crystal_size_min 0.42
_refine_diff_density_max 0.254
_refine_diff_density_min -0.265
_refine_diff_density_rms 0.040
_refine_ls_extinction_method none
_refine_ls_goodness_of_fit_ref 1.033
_refine_ls_hydrogen_treatment mixed
_refine_ls_matrix_type full
_refine_ls_number_parameters 1249
_refine_ls_number_reflns 18757
_refine_ls_number_restraints 0
_refine_ls_restrained_S_all 1.033
_refine_ls_R_factor_all 0.0625
_refine_ls_R_factor_gt 0.0368
_refine_ls_shift/su_max 0.001
_refine_ls_shift/su_mean 0.000
_refine_ls_structure_factor_coef Fsqd
_refine_ls_weighting_details 'calc w=1/[\s^2^(Fo^2^)+(0.0500P)^2^+0.0000P] where P=(Fo^2^+2Fc^2^)/3'
_refine_ls_weighting_scheme calc
_refine_ls_wR_factor_gt 0.0898
_refine_ls_wR_factor_ref 0.0984
_reflns_number_gt 13064
_reflns_number_total 18757
_reflns_threshold_expression >2sigma(I)
_cod_data_source_file ja991759h_2.cif
_cod_data_source_block jor08
_cod_database_code 4116540

loop_
_symmetry_equiv_pos_as_xyz
'x, y, z'
'-x, -y, -z'

loop_
_atom_site_label
_atom_site_type_symbol
_atom_site_fract_x
_atom_site_fract_y
_atom_site_fract_z
_atom_site_U_iso_or_equiv
_atom_site_adp_type
_atom_site_occupancy
_atom_site_symmetry_multiplicity
_atom_site_calc_flag
_atom_site_refinement_flags
Al1 Al 0.19526(3) 0.31165(3) -0.37348(2) 0.02491(11) Uani 1 1 d .
B1 B 0.55949(14) 0.14116(12) -0.26514(9) 0.0303(4) Uani 1 1 d .
F32 F 0.37589(6) 0.18912(6) -0.32851(4) 0.0333(2) Uani 1 1 d .
F33 F 0.27708(6) 0.30607(6) -0.27627(4) 0.0341(2) Uani 1 1 d .
F34 F 0.32742(8) 0.39274(6) -0.15225(5) 0.0435(3) Uani 1 1 d .
F35 F 0.49059(8) 0.36809(6) -0.08511(5) 0.0459(3) Uani 1 1 d .
F36 F 0.59519(7) 0.25828(6) -0.13826(5) 0.0420(3) Uani 1 1 d .
F38 F 0.77029(7) 0.18370(8) -0.21025(5) 0.0543(3) Uani 1 1 d .
F39 F 0.90677(8) 0.28083(8) -0.25683(6) 0.0626(3) Uani 1 1 d .
F40 F 0.87077(9) 0.34997(8) -0.36638(7) 0.0692(4) Uani 1 1 d .
F41 F 0.69147(9) 0.31687(8) -0.42852(6) 0.0651(4) Uani 1 1 d .
F42 F 0.55059(7) 0.22358(7) -0.38000(5) 0.0509(3) Uani 1 1 d .
F44 F 0.36314(7) 0.05612(6) -0.26315(5) 0.0400(2) Uani 1 1 d .
F45 F 0.27428(8) -0.07253(7) -0.34944(6) 0.0560(3) Uani 1 1 d .
F46 F 0.36502(10) -0.13808(7) -0.45680(6) 0.0688(4) Uani 1 1 d .
F47 F 0.54654(9) -0.06882(7) -0.47664(5) 0.0605(3) Uani 1 1 d .
F48 F 0.63557(8) 0.06073(7) -0.39395(5) 0.0494(3) Uani 1 1 d .
N1 N 0.16368(9) 0.20113(7) -0.40290(6) 0.0229(3) Uani 1 1 d .
N2 N 0.29828(9) 0.34046(8) -0.42133(6) 0.0232(3) Uani 1 1 d .
C1 C 0.20044(13) 0.06712(10) -0.45860(9) 0.0371(4) Uani 1 1 d .
H1A H 0.1905 0.0429 -0.4181 0.056 Uiso 1 1 calc R
H1B H 0.2536 0.0453 -0.4818 0.056 Uiso 1 1 calc R
H1C H 0.1417 0.0530 -0.4880 0.056 Uiso 1 1 calc R
C2 C 0.22431(11) 0.15930(9) -0.44017(7) 0.0254(3) Uani 1 1 d .
C3 C 0.30825(11) 0.19797(10) -0.46295(7) 0.0268(4) Uani 1 1 d .
H3 H 0.3477 0.1620 -0.4857 0.032 Uiso 1 1 calc R
C4 C 0.34225(11) 0.28178(10) -0.45699(7) 0.0247(3) Uani 1 1 d .
C5 C 0.43111(12) 0.30740(11) -0.49174(8) 0.0343(4) Uani 1 1 d .
H5A H 0.4194 0.3504 -0.5175 0.051 Uiso 1 1 calc R
H5B H 0.4472 0.2596 -0.5218 0.051 Uiso 1 1 calc R
H5C H 0.4846 0.3289 -0.4586 0.051 Uiso 1 1 calc R
C6 C 0.11210(12) 0.38472(10) -0.33491(8) 0.0342(4) Uani 1 1 d .
H6A H 0.0612 0.3880 -0.3681 0.051 Uiso 1 1 calc R
H6B H 0.1490 0.4397 -0.3201 0.051 Uiso 1 1 calc R
H6C H 0.0832 0.3641 -0.2966 0.051 Uiso 1 1 calc R
C7 C 0.06789(11) 0.15940(9) -0.39231(8) 0.0254(3) Uani 1 1 d .
C8 C -0.00620(12) 0.15501(10) -0.44160(8) 0.0316(4) Uani 1 1 d .
C9 C -0.09829(12) 0.11960(10) -0.42962(9) 0.0359(4) Uani 1 1 d .
H9 H -0.1494 0.1162 -0.4622 0.043 Uiso 1 1 calc R
C10 C -0.11689(13) 0.08935(11) -0.37146(9) 0.0380(4) Uani 1 1 d .
H10 H -0.1802 0.0653 -0.3643 0.046 Uiso 1 1 calc R
C11 C -0.04347(12) 0.09410(10) -0.32386(9) 0.0355(4) Uani 1 1 d .
H11 H -0.0571 0.0729 -0.2840 0.043 Uiso 1 1 calc R
C12 C 0.05026(11) 0.12905(10) -0.33242(8) 0.0277(4) Uani 1 1 d .
C13 C 0.00950(13) 0.18696(12) -0.50700(9) 0.0428(5) Uani 1 1 d .
H13 H 0.0790 0.2102 -0.5071 0.051 Uiso 1 1 calc R
C14 C -0.01430(17) 0.11792(14) -0.56761(10) 0.0619(6) Uani 1 1 d .
H14A H 0.0201 0.0719 -0.5617 0.093 Uiso 1 1 calc R
H14B H 0.0055 0.1391 -0.6080 0.093 Uiso 1 1 calc R
H14C H -0.0837 0.0986 -0.5718 0.093 Uiso 1 1 calc R
C15 C -0.04918(18) 0.25548(14) -0.51351(10) 0.0637(6) Uani 1 1 d .
H15A H -0.1178 0.2337 -0.5150 0.095 Uiso 1 1 calc R
H15B H -0.0345 0.2771 -0.5546 0.095 Uiso 1 1 calc R
H15C H -0.0331 0.2999 -0.4751 0.095 Uiso 1 1 calc R
C16 C 0.12759(12) 0.13315(10) -0.27742(8) 0.0338(4) Uani 1 1 d .
H16 H 0.1912 0.1521 -0.2945 0.041 Uiso 1 1 calc R
C17 C 0.13084(14) 0.04822(12) -0.25739(10) 0.0464(5) Uani 1 1 d .
H17A H 0.0705 0.0301 -0.2379 0.070 Uiso 1 1 calc R
H17B H 0.1847 0.0521 -0.2245 0.070 Uiso 1 1 calc R
H17C H 0.1395 0.0083 -0.2969 0.070 Uiso 1 1 calc R
C18 C 0.11178(14) 0.19537(12) -0.21614(9) 0.0447(5) Uani 1 1 d .
H18A H 0.1090 0.2493 -0.2292 0.067 Uiso 1 1 calc R
H18B H 0.1650 0.2001 -0.1827 0.067 Uiso 1 1 calc R
H18C H 0.0511 0.1765 -0.1973 0.067 Uiso 1 1 calc R
C19 C 0.32445(11) 0.42692(10) -0.42817(7) 0.0254(3) Uani 1 1 d .
C20 C 0.26853(12) 0.45844(10) -0.47385(8) 0.0311(4) Uani 1 1 d .
C21 C 0.29081(13) 0.54133(11) -0.47880(9) 0.0408(4) Uani 1 1 d .
H21 H 0.2542 0.5636 -0.5097 0.049 Uiso 1 1 calc R
C22 C 0.36451(14) 0.59181(11) -0.44011(9) 0.0419(5) Uani 1 1 d .
H22 H 0.3786 0.6483 -0.4444 0.050 Uiso 1 1 calc R
C23 C 0.41811(13) 0.56032(11) -0.39506(9) 0.0387(4) Uani 1 1 d .
H23 H 0.4690 0.5957 -0.3684 0.046 Uiso 1 1 calc R
C24 C 0.39946(12) 0.47787(10) -0.38768(8) 0.0286(4) Uani 1 1 d .
C25 C 0.18557(13) 0.40509(11) -0.51738(9) 0.0401(4) Uani 1 1 d .
H25 H 0.1627 0.3577 -0.4944 0.048 Uiso 1 1 calc R
C26 C 0.21751(17) 0.36919(16) -0.58510(11) 0.0692(7) Uani 1 1 d .
H26A H 0.2366 0.4139 -0.6102 0.104 Uiso 1 1 calc R
H26B H 0.1642 0.3305 -0.6098 0.104 Uiso 1 1 calc R
H26C H 0.2723 0.3401 -0.5789 0.104 Uiso 1 1 calc R
C27 C 0.10058(14) 0.45155(14) -0.52524(11) 0.0555(6) Uani 1 1 d .
H27A H 0.0837 0.4769 -0.4812 0.083 Uiso 1 1 calc R
H27B H 0.0453 0.4129 -0.5473 0.083 Uiso 1 1 calc R
H27C H 0.1182 0.4946 -0.5522 0.083 Uiso 1 1 calc R
C28 C 0.45917(12) 0.44819(11) -0.33544(8) 0.0335(4) Uani 1 1 d .
H28 H 0.4399 0.3872 -0.3392 0.040 Uiso 1 1 calc R
C29 C 0.56720(13) 0.46482(13) -0.34513(10) 0.0501(5) Uani 1 1 d .
H29A H 0.5793 0.4439 -0.3914 0.075 Uiso 1 1 calc R
H29B H 0.6018 0.4368 -0.3151 0.075 Uiso 1 1 calc R
H29C H 0.5896 0.5243 -0.3350 0.075 Uiso 1 1 calc R
C30 C 0.43792(14) 0.48887(12) -0.26579(8) 0.0430(5) Uani 1 1 d .
H30A H 0.4570 0.5487 -0.2608 0.065 Uiso 1 1 calc R
H30B H 0.4742 0.4673 -0.2322 0.065 Uiso 1 1 calc R
H30C H 0.3689 0.4767 -0.2596 0.065 Uiso 1 1 calc R
C31 C 0.49047(11) 0.21206(10) -0.23584(7) 0.0269(4) Uani 1 1 d .
C32 C 0.40894(11) 0.23011(10) -0.26755(7) 0.0267(4) Uani 1 1 d .
C33 C 0.35600(11) 0.28964(10) -0.24106(8) 0.0277(4) Uani 1 1 d .
C34 C 0.38067(13) 0.33615(10) -0.17894(8) 0.0313(4) Uani 1 1 d .
C35 C 0.46180(13) 0.32268(10) -0.14621(8) 0.0330(4) Uani 1 1 d .
C36 C 0.51438(12) 0.26386(10) -0.17468(8) 0.0305(4) Uani 1 1 d .
C37 C 0.65128(12) 0.19762(10) -0.29246(8) 0.0328(4) Uani 1 1 d .
C38 C 0.74482(13) 0.21576(11) -0.26425(9) 0.0375(4) Uani 1 1 d .
C39 C 0.81821(13) 0.26608(12) -0.28798(10) 0.0441(5) Uani 1 1 d .
C40 C 0.80062(14) 0.30049(12) -0.34294(11) 0.0461(5) Uani 1 1 d .
C41 C 0.70999(14) 0.28418(12) -0.37369(10) 0.0442(5) Uani 1 1 d .
C42 C 0.63907(13) 0.23533(11) -0.34772(9) 0.0374(4) Uani 1 1 d .
C43 C 0.50356(12) 0.06899(10) -0.32422(8) 0.0303(4) Uani 1 1 d .
C44 C 0.41176(12) 0.02833(10) -0.31676(8) 0.0324(4) Uani 1 1 d .
C45 C 0.36450(13) -0.03858(11) -0.35971(9) 0.0394(4) Uani 1 1 d .
C46 C 0.40942(15) -0.07215(11) -0.41406(9) 0.0453(5) Uani 1 1 d .
C47 C 0.50035(15) -0.03699(12) -0.42371(9) 0.0425(5) Uani 1 1 d .
C48 C 0.54521(13) 0.03117(11) -0.37963(9) 0.0358(4) Uani 1 1 d .
C49 C 0.58768(13) 0.08884(11) -0.20754(9) 0.0395(4) Uani 1 1 d .
H49A H 0.5289 0.0593 -0.1931 0.059 Uiso 1 1 calc R
H49B H 0.6217 0.1268 -0.1694 0.059 Uiso 1 1 calc R
H49C H 0.6293 0.0491 -0.2257 0.059 Uiso 1 1 calc R
Al2 Al 0.62609(3) 0.33221(3) 0.02860(2) 0.02662(11) Uani 1 1 d .
B2 B 0.89594(14) 0.79648(11) -0.18588(9) 0.0288(4) Uani 1 1 d .
F32A F 0.88667(7) 0.89374(6) -0.29169(5) 0.0446(3) Uani 1 1 d .
F33A F 0.73569(10) 0.90195(8) -0.37213(6) 0.0682(4) Uani 1 1 d .
F34A F 0.56140(9) 0.81133(8) -0.35992(6) 0.0752(4) Uani 1 1 d .
F35A F 0.54480(8) 0.71051(7) -0.26734(7) 0.0675(4) Uani 1 1 d .
F36A F 0.69061(8) 0.70354(7) -0.18523(6) 0.0524(3) Uani 1 1 d .
F38A F 0.85285(7) 0.62137(6) -0.24187(5) 0.0419(3) Uani 1 1 d .
F39A F 0.96010(8) 0.52899(6) -0.31625(5) 0.0494(3) Uani 1 1 d .
F40A F 1.12569(8) 0.59878(7) -0.36339(5) 0.0530(3) Uani 1 1 d .
F41A F 1.18033(7) 0.76484(7) -0.33211(5) 0.0463(3) Uani 1 1 d .
F42A F 1.07837(7) 0.85838(6) -0.25400(5) 0.0359(2) Uani 1 1 d .
F44A F 0.82853(7) 0.96820(6) -0.16866(6) 0.0445(3) Uani 1 1 d .
F45A F 0.92175(8) 1.10492(6) -0.09825(7) 0.0605(3) Uani 1 1 d .
F46A F 1.09603(8) 1.10756(7) -0.03423(6) 0.0629(3) Uani 1 1 d .
F47A F 1.17592(8) 0.96575(7) -0.04585(5) 0.0546(3) Uani 1 1 d .
F48A F 1.08794(7) 0.82815(6) -0.12007(5) 0.0413(3) Uani 1 1 d .
N1A N 0.74092(9) 0.34932(7) -0.00932(6) 0.0229(3) Uani 1 1 d .
N2A N 0.60257(9) 0.22089(7) 0.02132(6) 0.0230(3) Uani 1 1 d .
C1A C 0.87915(12) 0.30215(11) -0.06781(9) 0.0344(4) Uani 1 1 d .
H1A1 H 0.8696 0.2984 -0.1162 0.052 Uiso 1 1 calc R
H1A2 H 0.9189 0.2611 -0.0581 0.052 Uiso 1 1 calc R
H1A3 H 0.9114 0.3575 -0.0483 0.052 Uiso 1 1 calc R
C2A C 0.78340(11) 0.28597(9) -0.03848(7) 0.0239(3) Uani 1 1 d .
C3A C 0.74148(11) 0.20384(9) -0.04273(7) 0.0238(3) Uani 1 1 d .
H3A H 0.7735 0.1643 -0.0686 0.029 Uiso 1 1 calc R
C4A C 0.65906(11) 0.17202(9) -0.01417(7) 0.0229(3) Uani 1 1 d .
C5A C 0.63286(12) 0.08028(9) -0.02279(8) 0.0301(4) Uani 1 1 d .
H5A1 H 0.6410 0.0622 0.0203 0.045 Uiso 1 1 calc R
H5A2 H 0.6747 0.0540 -0.0544 0.045 Uiso 1 1 calc R
H5A3 H 0.5657 0.0645 -0.0399 0.045 Uiso 1 1 calc R
C6A C 0.55533(13) 0.41221(11) 0.07341(9) 0.0402(4) Uani 1 1 d .
H6A1 H 0.4973 0.3841 0.0899 0.060 Uiso 1 1 calc R
H6A2 H 0.5370 0.4475 0.0423 0.060 Uiso 1 1 calc R
H6A3 H 0.5953 0.4461 0.1110 0.060 Uiso 1 1 calc R
C7A C 0.79020(11) 0.43429(9) 0.00124(8) 0.0253(3) Uani 1 1 d .
C8A C 0.82893(11) 0.46847(10) 0.06605(8) 0.0295(4) Uani 1 1 d .
C9A C 0.86870(12) 0.55136(11) 0.07812(9) 0.0383(4) Uani 1 1 d .
H9A H 0.8960 0.5758 0.1213 0.046 Uiso 1 1 calc R
C10A C 0.86909(13) 0.59860(11) 0.02830(10) 0.0437(5) Uani 1 1 d .
H10A H 0.8953 0.6555 0.0376 0.052 Uiso 1 1 calc R
C11A C 0.83180(13) 0.56392(11) -0.03471(10) 0.0410(4) Uani 1 1 d .
H11A H 0.8335 0.5972 -0.0686 0.049 Uiso 1 1 calc R
C12A C 0.79143(12) 0.48110(10) -0.05027(8) 0.0322(4) Uani 1 1 d .
C13A C 0.82981(12) 0.41635(10) 0.12086(8) 0.0336(4) Uani 1 1 d .
H13A H 0.7690 0.3760 0.1140 0.040 Uiso 1 1 calc R
C14A C 0.91292(16) 0.36615(13) 0.11559(10) 0.0526(5) Uani 1 1 d .
H14D H 0.9080 0.3309 0.0717 0.079 Uiso 1 1 calc R
H14E H 0.9100 0.3316 0.1505 0.079 Uiso 1 1 calc R
H14F H 0.9741 0.4036 0.1212 0.079 Uiso 1 1 calc R
C15A C 0.83123(15) 0.46534(13) 0.19078(9) 0.0503(5) Uani 1 1 d .
H15D H 0.8937 0.5004 0.2017 0.075 Uiso 1 1 calc R
H15E H 0.8207 0.4272 0.2228 0.075 Uiso 1 1 calc R
H15F H 0.7801 0.5000 0.1929 0.075 Uiso 1 1 calc R
C16A C 0.75080(14) 0.44629(12) -0.12082(9) 0.0422(5) Uani 1 1 d .
H16A H 0.7263 0.3863 -0.1231 0.051 Uiso 1 1 calc R
C17A C 0.82836(17) 0.45456(14) -0.17111(10) 0.0612(6) Uani 1 1 d .
H17D H 0.8524 0.5131 -0.1702 0.092 Uiso 1 1 calc R
H17E H 0.8008 0.4297 -0.2159 0.092 Uiso 1 1 calc R
H17F H 0.8815 0.4262 -0.1594 0.092 Uiso 1 1 calc R
C18A C 0.66686(16) 0.48935(14) -0.13923(12) 0.0643(6) Uani 1 1 d .
H18D H 0.6192 0.4865 -0.1055 0.096 Uiso 1 1 calc R
H18E H 0.6370 0.4619 -0.1828 0.096 Uiso 1 1 calc R
H18F H 0.6906 0.5473 -0.1412 0.096 Uiso 1 1 calc R
C19A C 0.52743(11) 0.18237(9) 0.05884(7) 0.0246(3) Uani 1 1 d .
C20A C 0.55491(12) 0.16012(10) 0.11998(8) 0.0279(4) Uani 1 1 d .
C21A C 0.48264(12) 0.12254(10) 0.15461(8) 0.0318(4) Uani 1 1 d .
H21A H 0.4990 0.1062 0.1957 0.038 Uiso 1 1 calc R
C22A C 0.38788(12) 0.10852(10) 0.13067(8) 0.0317(4) Uani 1 1 d .
H22A H 0.3399 0.0822 0.1550 0.038 Uiso 1 1 calc R
C23A C 0.36245(12) 0.13252(10) 0.07175(8) 0.0299(4) Uani 1 1 d .
H23A H 0.2967 0.1232 0.0562 0.036 Uiso 1 1 calc R
C24A C 0.43131(11) 0.17038(9) 0.03434(8) 0.0261(3) Uani 1 1 d .
C25A C 0.65759(12) 0.17913(11) 0.14965(8) 0.0339(4) Uani 1 1 d .
H25A H 0.7008 0.1874 0.1126 0.041 Uiso 1 1 calc R
C26A C 0.67091(15) 0.25963(12) 0.19960(10) 0.0506(5) Uani 1 1 d .
H26D H 0.6471 0.3028 0.1788 0.076 Uiso 1 1 calc R
H26E H 0.7393 0.2762 0.2132 0.076 Uiso 1 1 calc R
H26F H 0.6348 0.2514 0.2389 0.076 Uiso 1 1 calc R
C27A C 0.68836(14) 0.10935(12) 0.18253(10) 0.0468(5) Uani 1 1 d .
H27D H 0.6509 0.1033 0.2216 0.070 Uiso 1 1 calc R
H27E H 0.7569 0.1225 0.1965 0.070 Uiso 1 1 calc R
H27F H 0.6769 0.0576 0.1506 0.070 Uiso 1 1 calc R
C28A C 0.39984(12) 0.19562(11) -0.03050(8) 0.0318(4) Uani 1 1 d .
H28A H 0.4573 0.2274 -0.0469 0.038 Uiso 1 1 calc R
C29A C 0.36490(14) 0.12015(12) -0.08416(9) 0.0470(5) Uani 1 1 d .
H29D H 0.4154 0.0850 -0.0903 0.071 Uiso 1 1 calc R
H29E H 0.3500 0.1384 -0.1263 0.071 Uiso 1 1 calc R
H29F H 0.3070 0.0888 -0.0702 0.071 Uiso 1 1 calc R
C30A C 0.32296(13) 0.25226(12) -0.02041(10) 0.0449(5) Uani 1 1 d .
H30D H 0.2640 0.2216 -0.0073 0.067 Uiso 1 1 calc R
H30E H 0.3095 0.2720 -0.0621 0.067 Uiso 1 1 calc R
H30F H 0.3461 0.2995 0.0146 0.067 Uiso 1 1 calc R
C31A C 0.79821(12) 0.80002(10) -0.23254(8) 0.0294(4) Uani 1 1 d .
C32A C 0.80230(13) 0.84751(11) -0.28311(8) 0.0352(4) Uani 1 1 d .
C33A C 0.72597(15) 0.85250(12) -0.32557(9) 0.0449(5) Uani 1 1 d .
C34A C 0.63855(15) 0.80674(13) -0.31983(10) 0.0494(5) Uani 1 1 d .
C35A C 0.62988(13) 0.75653(12) -0.27307(10) 0.0445(5) Uani 1 1 d .
C36A C 0.70855(13) 0.75408(11) -0.23061(9) 0.0373(4) Uani 1 1 d .
C37A C 0.96280(12) 0.74493(10) -0.23850(7) 0.0272(4) Uani 1 1 d .
C38A C 0.93673(12) 0.66058(10) -0.25999(8) 0.0300(4) Uani 1 1 d .
C39A C 0.98985(13) 0.61110(10) -0.30003(8) 0.0345(4) Uani 1 1 d .
C40A C 1.07261(13) 0.64546(11) -0.32378(8) 0.0354(4) Uani 1 1 d .
C41A C 1.10067(12) 0.72959(11) -0.30756(8) 0.0325(4) Uani 1 1 d .
C42A C 1.04580(12) 0.77642(10) -0.26641(8) 0.0284(4) Uani 1 1 d .
C43A C 0.95255(11) 0.88873(10) -0.15046(8) 0.0275(4) Uani 1 1 d .
C44A C 0.91605(12) 0.96258(10) -0.14109(8) 0.0321(4) Uani 1 1 d .
C45A C 0.96286(13) 1.03533(11) -0.10340(9) 0.0392(4) Uani 1 1 d .
C46A C 1.05007(13) 1.03714(11) -0.07152(9) 0.0407(5) Uani 1 1 d .
C47A C 1.09003(13) 0.96617(12) -0.07784(8) 0.0387(4) Uani 1 1 d .
C48A C 1.04217(12) 0.89546(10) -0.11663(8) 0.0321(4) Uani 1 1 d .
C49A C 0.87424(13) 0.74997(11) -0.12167(8) 0.0374(4) Uani 1 1 d .
H49D H 0.8443 0.6928 -0.1373 0.056 Uiso 1 1 calc R
H49E H 0.8307 0.7788 -0.0932 0.056 Uiso 1 1 calc R
H49F H 0.9348 0.7505 -0.0961 0.056 Uiso 1 1 calc R

loop_
_atom_site_aniso_label
_atom_site_aniso_U_11
_atom_site_aniso_U_22
_atom_site_aniso_U_33
_atom_site_aniso_U_23
_atom_site_aniso_U_13
_atom_site_aniso_U_12
Al1 0.0242(3) 0.0210(2) 0.0277(2) 0.00017(19) 0.0054(2) 0.0007(2)
B1 0.0286(10) 0.0330(11) 0.0313(10) 0.0113(8) 0.0012(8) 0.0048(9)
F32 0.0335(5) 0.0391(6) 0.0264(5) 0.0016(4) -0.0038(4) 0.0086(4)
F33 0.0313(5) 0.0363(6) 0.0363(5) 0.0078(4) 0.0001(4) 0.0092(4)
F34 0.0563(7) 0.0323(6) 0.0428(6) 0.0018(5) 0.0107(5) 0.0123(5)
F35 0.0628(7) 0.0376(6) 0.0306(5) -0.0020(4) -0.0056(5) -0.0048(5)
F36 0.0394(6) 0.0457(6) 0.0387(5) 0.0086(5) -0.0149(5) 0.0007(5)
F38 0.0358(6) 0.0777(8) 0.0503(7) 0.0181(6) -0.0087(5) 0.0063(6)
F39 0.0285(6) 0.0716(8) 0.0794(8) -0.0036(7) 0.0015(6) -0.0020(6)
F40 0.0517(8) 0.0568(8) 0.0986(10) 0.0182(7) 0.0351(7) -0.0074(6)
F41 0.0653(8) 0.0698(8) 0.0753(8) 0.0489(7) 0.0249(7) 0.0139(7)
F42 0.0361(6) 0.0716(8) 0.0548(7) 0.0395(6) 0.0017(5) 0.0083(6)
F44 0.0396(6) 0.0382(6) 0.0400(6) 0.0035(4) 0.0129(5) -0.0014(5)
F45 0.0496(7) 0.0446(7) 0.0653(7) -0.0009(6) 0.0016(6) -0.0102(6)
F46 0.0861(10) 0.0467(7) 0.0620(8) -0.0185(6) -0.0071(7) 0.0043(7)
F47 0.0790(9) 0.0617(8) 0.0452(6) -0.0029(6) 0.0155(6) 0.0369(7)
F48 0.0392(6) 0.0597(7) 0.0535(7) 0.0096(5) 0.0171(5) 0.0180(6)
N1 0.0217(7) 0.0221(7) 0.0237(6) 0.0018(5) 0.0023(5) 0.0009(6)
N2 0.0231(7) 0.0221(7) 0.0235(6) 0.0036(5) 0.0002(5) 0.0009(6)
C1 0.0388(10) 0.0248(9) 0.0453(10) -0.0024(8) 0.0063(8) 0.0050(8)
C2 0.0290(9) 0.0239(8) 0.0227(8) 0.0007(6) -0.0024(7) 0.0061(7)
C3 0.0270(9) 0.0277(9) 0.0260(8) 0.0008(7) 0.0035(7) 0.0086(7)
C4 0.0212(8) 0.0316(9) 0.0217(7) 0.0046(6) 0.0006(6) 0.0051(7)
C5 0.0298(9) 0.0391(10) 0.0348(9) 0.0065(8) 0.0104(7) 0.0055(8)
C6 0.0320(10) 0.0323(10) 0.0366(9) -0.0015(7) 0.0028(8) 0.0066(8)
C7 0.0238(8) 0.0186(8) 0.0313(8) -0.0006(6) 0.0044(7) -0.0006(7)
C8 0.0291(9) 0.0270(9) 0.0346(9) 0.0003(7) -0.0009(7) -0.0033(7)
C9 0.0296(10) 0.0317(10) 0.0419(10) -0.0009(8) -0.0044(8) -0.0008(8)
C10 0.0264(9) 0.0333(10) 0.0505(11) 0.0007(8) 0.0083(8) -0.0031(8)
C11 0.0343(10) 0.0325(10) 0.0393(10) 0.0070(8) 0.0103(8) 0.0010(8)
C12 0.0275(9) 0.0224(8) 0.0330(9) 0.0043(7) 0.0055(7) 0.0027(7)
C13 0.0341(10) 0.0524(12) 0.0378(10) 0.0120(9) -0.0086(8) -0.0095(9)
C14 0.0764(17) 0.0714(16) 0.0370(11) 0.0022(10) 0.0037(11) 0.0157(13)
C15 0.0929(19) 0.0540(14) 0.0444(12) 0.0122(10) -0.0096(12) 0.0112(13)
C16 0.0305(10) 0.0353(10) 0.0370(9) 0.0130(8) 0.0053(8) 0.0008(8)
C17 0.0434(12) 0.0465(12) 0.0561(12) 0.0255(10) 0.0096(9) 0.0087(9)
C18 0.0457(12) 0.0506(12) 0.0357(10) 0.0060(9) 0.0020(9) 0.0014(10)
C19 0.0252(9) 0.0263(9) 0.0255(8) 0.0073(6) 0.0068(7) 0.0018(7)
C20 0.0302(9) 0.0348(10) 0.0294(8) 0.0105(7) 0.0021(7) 0.0026(8)
C21 0.0396(11) 0.0418(11) 0.0444(10) 0.0219(9) 0.0003(9) 0.0021(9)
C22 0.0476(12) 0.0283(10) 0.0507(11) 0.0164(8) 0.0049(9) -0.0029(9)
C23 0.0388(11) 0.0334(10) 0.0406(10) 0.0077(8) 0.0003(8) -0.0074(8)
C24 0.0286(9) 0.0282(9) 0.0282(8) 0.0058(7) 0.0037(7) -0.0003(7)
C25 0.0416(11) 0.0389(11) 0.0393(10) 0.0133(8) -0.0106(8) -0.0005(9)
C26 0.0629(15) 0.0804(17) 0.0565(14) -0.0183(12) -0.0212(12) 0.0251(13)
C27 0.0415(12) 0.0667(15) 0.0561(13) 0.0077(11) -0.0145(10) 0.0080(11)
C28 0.0341(10) 0.0292(9) 0.0354(9) 0.0072(7) -0.0060(8) -0.0019(8)
C29 0.0331(11) 0.0600(14) 0.0546(12) 0.0081(10) -0.0051(9) 0.0022(10)
C30 0.0515(12) 0.0412(11) 0.0340(10) 0.0084(8) -0.0032(9) -0.0019(9)
C31 0.0268(9) 0.0291(9) 0.0254(8) 0.0108(7) 0.0030(7) -0.0015(7)
C32 0.0293(9) 0.0275(9) 0.0221(8) 0.0053(6) 0.0002(7) -0.0011(7)
C33 0.0265(9) 0.0281(9) 0.0296(8) 0.0097(7) 0.0004(7) 0.0021(7)
C34 0.0392(10) 0.0232(9) 0.0324(9) 0.0065(7) 0.0076(8) 0.0041(8)
C35 0.0440(11) 0.0270(9) 0.0241(8) 0.0028(7) -0.0014(7) -0.0061(8)
C36 0.0289(9) 0.0327(10) 0.0295(8) 0.0125(7) -0.0040(7) -0.0040(8)
C37 0.0287(9) 0.0340(10) 0.0379(9) 0.0094(8) 0.0047(7) 0.0082(8)
C38 0.0336(10) 0.0401(11) 0.0401(10) 0.0069(8) 0.0019(8) 0.0098(9)
C39 0.0253(10) 0.0431(11) 0.0599(12) -0.0040(10) 0.0078(9) 0.0039(9)
C40 0.0383(11) 0.0348(11) 0.0654(13) 0.0083(10) 0.0235(10) 0.0010(9)
C41 0.0452(12) 0.0414(11) 0.0536(12) 0.0221(9) 0.0177(10) 0.0130(9)
C42 0.0285(10) 0.0425(11) 0.0462(10) 0.0181(9) 0.0055(8) 0.0088(8)
C43 0.0318(10) 0.0319(9) 0.0313(9) 0.0129(7) 0.0018(7) 0.0098(8)
C44 0.0374(10) 0.0304(9) 0.0312(9) 0.0068(7) 0.0060(8) 0.0086(8)
C45 0.0404(11) 0.0318(10) 0.0453(11) 0.0072(8) 0.0022(9) 0.0019(9)
C46 0.0591(14) 0.0326(10) 0.0422(11) -0.0021(8) -0.0060(10) 0.0120(10)
C47 0.0558(13) 0.0413(11) 0.0350(10) 0.0029(8) 0.0069(9) 0.0262(10)
C48 0.0345(10) 0.0396(11) 0.0384(10) 0.0121(8) 0.0060(8) 0.0151(8)
C49 0.0432(11) 0.0386(11) 0.0398(10) 0.0156(8) -0.0018(8) 0.0072(9)
Al2 0.0254(3) 0.0206(2) 0.0336(3) 0.0030(2) 0.0054(2) 0.0031(2)
B2 0.0298(10) 0.0249(10) 0.0324(10) 0.0069(8) 0.0036(8) 0.0034(8)
F32A 0.0433(6) 0.0488(7) 0.0472(6) 0.0238(5) 0.0070(5) 0.0063(5)
F33A 0.0843(10) 0.0764(9) 0.0508(7) 0.0242(7) -0.0130(6) 0.0250(7)
F34A 0.0604(8) 0.0866(10) 0.0710(8) -0.0162(7) -0.0350(7) 0.0287(7)
F35A 0.0354(7) 0.0571(8) 0.0949(9) -0.0165(7) -0.0052(6) -0.0090(6)
F36A 0.0439(7) 0.0407(6) 0.0708(8) 0.0158(6) 0.0078(6) -0.0079(5)
F38A 0.0459(6) 0.0277(5) 0.0509(6) 0.0089(5) 0.0057(5) -0.0026(5)
F39A 0.0693(8) 0.0247(5) 0.0523(6) -0.0014(5) -0.0018(6) 0.0102(5)
F40A 0.0614(8) 0.0527(7) 0.0458(6) -0.0056(5) 0.0072(5) 0.0268(6)
F41A 0.0375(6) 0.0588(7) 0.0416(6) 0.0049(5) 0.0105(5) 0.0057(5)
F42A 0.0371(6) 0.0288(5) 0.0406(5) 0.0063(4) 0.0064(4) -0.0006(4)
F44A 0.0275(6) 0.0316(6) 0.0734(7) 0.0030(5) 0.0022(5) 0.0084(4)
F45A 0.0458(7) 0.0289(6) 0.1021(10) -0.0097(6) 0.0157(6) 0.0097(5)
F46A 0.0528(7) 0.0460(7) 0.0735(8) -0.0246(6) 0.0033(6) -0.0087(6)
F47A 0.0420(7) 0.0621(8) 0.0522(7) -0.0029(6) -0.0141(5) 0.0008(6)
F48A 0.0411(6) 0.0365(6) 0.0471(6) 0.0051(5) -0.0066(5) 0.0124(5)
N1A 0.0214(7) 0.0190(7) 0.0279(7) 0.0051(5) -0.0015(5) 0.0016(5)
N2A 0.0215(7) 0.0208(7) 0.0264(7) 0.0036(5) 0.0027(5) 0.0024(5)
C1A 0.0261(9) 0.0315(10) 0.0460(10) 0.0069(8) 0.0080(8) 0.0040(8)
C2A 0.0216(8) 0.0261(9) 0.0246(8) 0.0058(6) -0.0015(6) 0.0049(7)
C3A 0.0231(8) 0.0226(8) 0.0260(8) 0.0027(6) 0.0015(6) 0.0060(7)
C4A 0.0237(8) 0.0207(8) 0.0238(8) 0.0032(6) -0.0034(6) 0.0037(7)
C5A 0.0300(9) 0.0224(9) 0.0370(9) 0.0038(7) 0.0029(7) 0.0019(7)
C6A 0.0378(11) 0.0329(10) 0.0477(11) -0.0049(8) 0.0040(8) 0.0108(8)
C7A 0.0184(8) 0.0195(8) 0.0381(9) 0.0063(7) 0.0006(7) 0.0019(6)
C8A 0.0229(9) 0.0238(9) 0.0407(9) 0.0024(7) -0.0024(7) 0.0049(7)
C9A 0.0302(10) 0.0299(10) 0.0506(11) -0.0014(8) -0.0066(8) 0.0016(8)
C10A 0.0361(11) 0.0213(9) 0.0710(14) 0.0076(9) -0.0011(10) -0.0033(8)
C11A 0.0358(11) 0.0293(10) 0.0613(12) 0.0208(9) 0.0038(9) 0.0017(8)
C12A 0.0251(9) 0.0297(9) 0.0431(10) 0.0133(8) 0.0011(7) 0.0010(7)
C13A 0.0350(10) 0.0270(9) 0.0357(9) 0.0014(7) -0.0088(8) 0.0013(8)
C14A 0.0681(15) 0.0482(12) 0.0446(11) 0.0031(9) -0.0108(10) 0.0283(11)
C15A 0.0613(14) 0.0492(12) 0.0400(11) -0.0008(9) -0.0041(10) 0.0181(11)
C16A 0.0515(12) 0.0345(10) 0.0415(10) 0.0164(8) -0.0024(9) -0.0007(9)
C17A 0.0850(17) 0.0547(14) 0.0482(12) 0.0230(10) 0.0155(12) 0.0056(12)
C18A 0.0577(14) 0.0668(15) 0.0706(15) 0.0312(12) -0.0203(12) 0.0006(12)
C19A 0.0263(9) 0.0186(8) 0.0275(8) 0.0020(6) 0.0042(7) 0.0000(7)
C20A 0.0294(9) 0.0260(9) 0.0274(8) 0.0036(7) 0.0019(7) 0.0016(7)
C21A 0.0372(10) 0.0298(9) 0.0283(8) 0.0078(7) 0.0044(7) 0.0010(8)
C22A 0.0352(10) 0.0248(9) 0.0343(9) 0.0048(7) 0.0123(8) -0.0008(7)
C23A 0.0244(9) 0.0260(9) 0.0378(9) 0.0029(7) 0.0064(7) 0.0007(7)
C24A 0.0264(9) 0.0207(8) 0.0299(8) 0.0022(6) 0.0040(7) 0.0017(7)
C25A 0.0303(9) 0.0413(10) 0.0307(9) 0.0122(8) 0.0007(7) 0.0005(8)
C26A 0.0464(12) 0.0438(12) 0.0555(12) 0.0039(10) -0.0171(10) -0.0041(10)
C27A 0.0426(12) 0.0471(12) 0.0516(12) 0.0134(9) -0.0089(9) 0.0068(10)
C28A 0.0225(9) 0.0376(10) 0.0352(9) 0.0101(8) 0.0012(7) -0.0005(7)
C29A 0.0451(12) 0.0577(13) 0.0338(10) 0.0014(9) -0.0017(9) 0.0004(10)
C30A 0.0367(11) 0.0530(12) 0.0510(11) 0.0202(10) 0.0041(9) 0.0139(9)
C31A 0.0296(9) 0.0235(9) 0.0341(9) 0.0008(7) 0.0033(7) 0.0047(7)
C32A 0.0367(10) 0.0327(10) 0.0365(9) 0.0044(8) 0.0010(8) 0.0086(8)
C33A 0.0537(13) 0.0453(12) 0.0377(10) 0.0045(9) -0.0045(9) 0.0188(10)
C34A 0.0450(12) 0.0502(13) 0.0477(12) -0.0129(10) -0.0176(10) 0.0187(10)
C35A 0.0293(10) 0.0364(11) 0.0578(12) -0.0160(9) -0.0040(9) -0.0001(9)
C36A 0.0379(11) 0.0272(10) 0.0445(10) -0.0005(8) 0.0049(8) 0.0042(8)
C37A 0.0307(9) 0.0254(9) 0.0270(8) 0.0080(7) -0.0033(7) 0.0060(7)
C38A 0.0352(10) 0.0263(9) 0.0293(8) 0.0082(7) -0.0012(7) 0.0042(8)
C39A 0.0476(11) 0.0223(9) 0.0335(9) 0.0027(7) -0.0077(8) 0.0094(8)
C40A 0.0425(11) 0.0371(10) 0.0273(9) -0.0014(7) -0.0024(8) 0.0174(9)
C41A 0.0306(10) 0.0414(10) 0.0266(8) 0.0074(7) 0.0012(7) 0.0070(8)
C42A 0.0327(9) 0.0244(9) 0.0281(8) 0.0059(7) -0.0038(7) 0.0036(7)
C43A 0.0290(9) 0.0260(9) 0.0281(8) 0.0058(7) 0.0068(7) 0.0039(7)
C44A 0.0244(9) 0.0302(9) 0.0414(10) 0.0056(7) 0.0082(7) 0.0025(7)
C45A 0.0365(11) 0.0264(10) 0.0534(11) -0.0014(8) 0.0176(9) 0.0056(8)
C46A 0.0378(11) 0.0333(10) 0.0429(10) -0.0093(8) 0.0088(8) -0.0063(9)
C47A 0.0326(10) 0.0468(12) 0.0328(9) 0.0010(8) -0.0016(8) -0.0005(9)
C48A 0.0348(10) 0.0312(10) 0.0309(9) 0.0047(7) 0.0033(7) 0.0072(8)
C49A 0.0435(11) 0.0347(10) 0.0356(9) 0.0112(8) 0.0059(8) 0.0037(8)

loop_
_atom_type_symbol
_atom_type_description
_atom_type_scat_dispersion_real
_atom_type_scat_dispersion_imag
_atom_type_scat_source
C C 0.0033 0.0016 'International Tables Vol C Tables 4.2.6.8 and 6.1.1.4'
H H 0.0000 0.0000 'International Tables Vol C Tables 4.2.6.8 and 6.1.1.4'
B B 0.0013 0.0007 'International Tables Vol C Tables 4.2.6.8 and 6.1.1.4'
N N 0.0061 0.0033 'International Tables Vol C Tables 4.2.6.8 and 6.1.1.4'
F F 0.0171 0.0103 'International Tables Vol C Tables 4.2.6.8 and 6.1.1.4'
Al Al 0.0645 0.0514 'International Tables Vol C Tables 4.2.6.8 and 6.1.1.4'

loop_
_geom_angle_atom_site_label_1
_geom_angle_atom_site_label_2
_geom_angle_atom_site_label_3
_geom_angle
N1 Al1 N2 103.18(6)
N1 Al1 C6 126.62(7)
N2 Al1 C6 125.20(7)
N1 Al1 F33 98.36(5)
N2 Al1 F33 98.21(5)
C6 Al1 F33 95.84(6)
C49 B1 C43 102.94(14)
C49 B1 C37 115.16(14)
C43 B1 C37 112.33(14)
C49 B1 C31 111.30(14)
C43 B1 C31 113.01(13)
C37 B1 C31 102.49(13)
C33 F33 Al1 151.68(9)
C2 N1 C7 119.78(12)
C2 N1 Al1 120.27(10)
C7 N1 Al1 119.61(10)
C4 N2 C19 119.87(12)
C4 N2 Al1 120.59(10)
C19 N2 Al1 119.02(10)
N1 C2 C3 122.93(14)
N1 C2 C1 119.02(14)
C3 C2 C1 118.05(14)
C4 C3 C2 129.04(15)
N2 C4 C3 122.51(14)
N2 C4 C5 119.29(14)
C3 C4 C5 118.20(14)
C8 C7 C12 121.47(14)
C8 C7 N1 118.15(14)
C12 C7 N1 120.28(13)
C9 C8 C7 117.98(15)
C9 C8 C13 118.74(15)
C7 C8 C13 123.28(15)
C10 C9 C8 121.40(16)
C11 C10 C9 119.78(16)
C10 C11 C12 121.87(16)
C11 C12 C7 117.50(15)
C11 C12 C16 119.06(14)
C7 C12 C16 123.45(14)
C15 C13 C8 111.33(17)
C15 C13 C14 109.61(16)
C8 C13 C14 111.99(16)
C12 C16 C18 110.88(14)
C12 C16 C17 111.58(14)
C18 C16 C17 109.69(15)
C24 C19 C20 121.19(15)
C24 C19 N2 120.92(13)
C20 C19 N2 117.80(13)
C21 C20 C19 118.08(15)
C21 C20 C25 119.58(15)
C19 C20 C25 122.34(15)
C22 C21 C20 121.50(16)
C21 C22 C23 119.82(17)
C22 C23 C24 121.51(16)
C23 C24 C19 117.89(15)
C23 C24 C28 118.61(15)
C19 C24 C28 123.48(14)
C20 C25 C26 111.76(16)
C20 C25 C27 112.07(16)
C26 C25 C27 110.85(16)
C24 C28 C30 109.89(15)
C24 C28 C29 112.48(15)
C30 C28 C29 110.06(14)
C32 C31 C36 111.75(15)
C32 C31 B1 127.15(14)
C36 C31 B1 121.04(14)
F32 C32 C33 114.59(13)
F32 C32 C31 121.10(14)
C33 C32 C31 124.32(14)
C32 C33 C34 121.17(15)
C32 C33 F33 121.27(13)
C34 C33 F33 117.55(14)
F34 C34 C35 121.73(14)
F34 C34 C33 121.20(15)
C35 C34 C33 117.07(15)
F35 C35 C34 119.54(16)
F35 C35 C36 120.13(15)
C34 C35 C36 120.33(14)
F36 C36 C35 114.72(14)
F36 C36 C31 120.04(15)
C35 C36 C31 125.25(15)
C38 C37 C42 112.48(16)
C38 C37 B1 126.72(15)
C42 C37 B1 120.76(15)
F38 C38 C39 115.06(16)
F38 C38 C37 120.74(16)
C39 C38 C37 124.20(17)
F39 C39 C40 120.21(18)
F39 C39 C38 119.98(19)
C40 C39 C38 119.81(18)
F40 C40 C39 120.64(19)
F40 C40 C41 120.44(19)
C39 C40 C41 118.92(17)
F41 C41 C40 119.79(17)
F41 C41 C42 120.92(18)
C40 C41 C42 119.29(18)
F42 C42 C41 115.86(16)
F42 C42 C37 118.85(15)
C41 C42 C37 125.29(17)
C48 C43 C44 111.98(15)
C48 C43 B1 125.62(15)
C44 C43 B1 121.40(14)
F44 C44 C45 115.78(15)
F44 C44 C43 118.93(14)
C45 C44 C43 125.29(16)
F45 C45 C44 121.14(16)
F45 C45 C46 119.22(16)
C44 C45 C46 119.63(18)
F46 C46 C47 120.66(18)
F46 C46 C45 120.92(19)
C47 C46 C45 118.42(17)
F47 C47 C46 119.78(17)
F47 C47 C48 120.01(18)
C46 C47 C48 120.21(17)
F48 C48 C47 115.13(15)
F48 C48 C43 120.46(16)
C47 C48 C43 124.42(17)
N2A Al2 N1A 102.86(6)
N2A Al2 C6A 128.46(7)
N1A Al2 C6A 128.37(7)
C49A B2 C31A 113.69(14)
C49A B2 C43A 102.59(13)
C31A B2 C43A 113.77(13)
C49A B2 C37A 110.86(13)
C31A B2 C37A 103.46(12)
C43A B2 C37A 112.80(13)
C2A N1A C7A 121.59(12)
C2A N1A Al2 121.66(10)
C7A N1A Al2 116.28(10)
C4A N2A C19A 118.47(12)
C4A N2A Al2 121.16(10)
C19A N2A Al2 120.13(10)
N1A C2A C3A 122.28(14)
N1A C2A C1A 120.31(14)
C3A C2A C1A 117.41(14)
C4A C3A C2A 128.79(14)
N2A C4A C3A 122.60(13)
N2A C4A C5A 119.25(13)
C3A C4A C5A 118.14(14)
C12A C7A C8A 121.96(14)
C12A C7A N1A 120.58(13)
C8A C7A N1A 117.27(13)
C9A C8A C7A 117.85(15)
C9A C8A C13A 120.76(15)
C7A C8A C13A 121.38(14)
C10A C9A C8A 120.93(17)
C11A C10A C9A 120.32(16)
C10A C11A C12A 121.66(17)
C11A C12A C7A 117.28(16)
C11A C12A C16A 119.26(15)
C7A C12A C16A 123.45(15)
C8A C13A C15A 113.95(14)
C8A C13A C14A 111.44(15)
C15A C13A C14A 110.04(14)
C12A C16A C18A 110.75(17)
C12A C16A C17A 111.20(16)
C18A C16A C17A 109.91(16)
C24A C19A C20A 122.17(14)
C24A C19A N2A 119.76(13)
C20A C19A N2A 118.05(13)
C21A C20A C19A 117.28(15)
C21A C20A C25A 120.10(14)
C19A C20A C25A 122.56(14)
C22A C21A C20A 121.46(15)
C23A C22A C21A 120.24(15)
C22A C23A C24A 121.32(16)
C23A C24A C19A 117.48(14)
C23A C24A C28A 119.44(14)
C19A C24A C28A 123.08(14)
C20A C25A C26A 109.87(15)
C20A C25A C27A 113.19(14)
C26A C25A C27A 110.31(15)
C24A C28A C30A 111.81(14)
C24A C28A C29A 111.47(14)
C30A C28A C29A 110.72(15)
C36A C31A C32A 112.80(15)
C36A C31A B2 126.27(15)
C32A C31A B2 120.74(15)
F32A C32A C33A 116.11(16)
F32A C32A C31A 118.88(15)
C33A C32A C31A 125.00(18)
F33A C33A C34A 119.84(17)
F33A C33A C32A 121.09(19)
C34A C33A C32A 119.06(18)
F34A C34A C35A 120.1(2)
F34A C34A C33A 120.7(2)
C35A C34A C33A 119.28(17)
F35A C35A C34A 119.98(18)
F35A C35A C36A 120.23(19)
C34A C35A C36A 119.78(18)
F36A C36A C31A 121.57(16)
F36A C36A C35A 114.41(16)
C31A C36A C35A 124.01(18)
C42A C37A C38A 112.35(15)
C42A C37A B2 127.50(14)
C38A C37A B2 120.15(15)
F38A C38A C39A 115.22(14)
F38A C38A C37A 119.85(15)
C39A C38A C37A 124.93(16)
F39A C39A C40A 119.86(16)
F39A C39A C38A 120.49(16)
C40A C39A C38A 119.64(15)
F40A C40A C39A 121.00(16)
F40A C40A C41A 120.14(17)
C39A C40A C41A 118.85(16)
F41A C41A C40A 119.70(16)
F41A C41A C42A 120.94(15)
C40A C41A C42A 119.36(16)
F42A C42A C41A 115.07(15)
F42A C42A C37A 120.24(14)
C41A C42A C37A 124.69(15)
C44A C43A C48A 112.03(14)
C44A C43A B2 127.50(15)
C48A C43A B2 119.77(14)
F44A C44A C43A 120.98(14)
F44A C44A C45A 114.59(15)
C43A C44A C45A 124.43(16)
F45A C45A C46A 119.81(16)
F45A C45A C44A 119.93(17)
C46A C45A C44A 120.26(16)
F46A C46A C45A 120.77(17)
F46A C46A C47A 120.67(17)
C45A C46A C47A 118.56(16)
F47A C47A C46A 119.89(16)
F47A C47A C48A 120.57(17)
C46A C47A C48A 119.54(16)
F48A C48A C47A 115.16(15)
F48A C48A C43A 119.67(14)
C47A C48A C43A 125.17(16)

loop_
_geom_bond_atom_site_label_1
_geom_bond_atom_site_label_2
_geom_bond_distance
Al1 N1 1.8222(13)
Al1 N2 1.8267(13)
Al1 C6 1.9021(17)
Al1 F33 2.2746(10)
B1 C49 1.637(2)
B1 C43 1.644(2)
B1 C37 1.654(3)
B1 C31 1.680(3)
F32 C32 1.3478(17)
F33 C33 1.3826(18)
F34 C34 1.3428(18)
F35 C35 1.3620(17)
F36 C36 1.3570(18)
F38 C38 1.354(2)
F39 C39 1.349(2)
F40 C40 1.345(2)
F41 C41 1.350(2)
F42 C42 1.3603(19)
F44 C44 1.3615(18)
F45 C45 1.352(2)
F46 C46 1.344(2)
F47 C47 1.352(2)
F48 C48 1.356(2)
N1 C2 1.3531(19)
N1 C7 1.4661(19)
N2 C4 1.3544(19)
N2 C19 1.4612(19)
C1 C2 1.502(2)
C2 C3 1.394(2)
C3 C4 1.391(2)
C4 C5 1.502(2)
C7 C8 1.406(2)
C7 C12 1.410(2)
C8 C9 1.392(2)
C8 C13 1.523(2)
C9 C10 1.379(2)
C10 C11 1.375(2)
C11 C12 1.393(2)
C12 C16 1.519(2)
C13 C15 1.516(3)
C13 C14 1.535(3)
C16 C18 1.531(2)
C16 C17 1.536(2)
C19 C24 1.403(2)
C19 C20 1.406(2)
C20 C21 1.389(2)
C20 C25 1.521(2)
C21 C22 1.371(2)
C22 C23 1.378(2)
C23 C24 1.391(2)
C24 C28 1.517(2)
C25 C26 1.521(3)
C25 C27 1.529(3)
C28 C30 1.528(2)
C28 C29 1.532(2)
C31 C32 1.388(2)
C31 C36 1.395(2)
C32 C33 1.374(2)
C33 C34 1.376(2)
C34 C35 1.364(2)
C35 C36 1.375(2)
C37 C38 1.389(2)
C37 C42 1.389(2)
C38 C39 1.386(3)
C39 C40 1.366(3)
C40 C41 1.371(3)
C41 C42 1.372(2)
C43 C48 1.391(2)
C43 C44 1.396(2)
C44 C45 1.370(2)
C45 C46 1.373(3)
C46 C47 1.364(3)
C47 C48 1.384(3)
Al2 N2A 1.8121(13)
Al2 N1A 1.8218(13)
Al2 C6A 1.9072(17)
B2 C49A 1.639(2)
B2 C31A 1.656(2)
B2 C43A 1.661(2)
B2 C37A 1.665(2)
F32A C32A 1.353(2)
F33A C33A 1.349(2)
F34A C34A 1.352(2)
F35A C35A 1.346(2)
F36A C36A 1.352(2)
F38A C38A 1.3584(19)
F39A C39A 1.3517(19)
F40A C40A 1.3472(19)
F41A C41A 1.3413(19)
F42A C42A 1.3531(18)
F44A C44A 1.3560(19)
F45A C45A 1.354(2)
F46A C46A 1.3517(19)
F47A C47A 1.353(2)
F48A C48A 1.3600(19)
N1A C2A 1.3484(19)
N1A C7A 1.4606(19)
N2A C4A 1.3593(19)
N2A C19A 1.4616(19)
C1A C2A 1.501(2)
C2A C3A 1.395(2)
C3A C4A 1.392(2)
C4A C5A 1.496(2)
C7A C12A 1.402(2)
C7A C8A 1.407(2)
C8A C9A 1.390(2)
C8A C13A 1.519(2)
C9A C10A 1.378(3)
C10A C11A 1.371(3)
C11A C12A 1.393(2)
C12A C16A 1.518(2)
C13A C15A 1.520(2)
C13A C14A 1.526(3)
C16A C18A 1.529(3)
C16A C17A 1.531(3)
C19A C24A 1.400(2)
C19A C20A 1.410(2)
C20A C21A 1.391(2)
C20A C25A 1.516(2)
C21A C22A 1.378(2)
C22A C23A 1.374(2)
C23A C24A 1.397(2)
C24A C28A 1.517(2)
C25A C26A 1.528(3)
C25A C27A 1.532(2)
C28A C30A 1.529(2)
C28A C29A 1.534(2)
C31A C36A 1.384(2)
C31A C32A 1.392(2)
C32A C33A 1.374(2)
C33A C34A 1.371(3)
C34A C35A 1.361(3)
C35A C36A 1.389(3)
C37A C42A 1.390(2)
C37A C38A 1.391(2)
C38A C39A 1.379(2)
C39A C40A 1.363(3)
C40A C41A 1.379(2)
C41A C42A 1.382(2)
C43A C44A 1.383(2)
C43A C48A 1.396(2)
C44A C45A 1.387(2)
C45A C46A 1.361(3)
C46A C47A 1.366(3)
C47A C48A 1.377(2)
